data_4330200
loop_
_publ_author_name
'Evgeny V. Tretyakov'
'Svyatoslav E. Tolstikov'
'Anastasiya O. Suvorova'
'Aleksey V. Polushkin'
'Galina V. Romanenko'
'Artem S. Bogomyakov'
'Sergey L. Veber'
'Matvey V. Fedin'
'Dmitry V. Stass'
'Edward Reijerse'
'Wolfgang Lubitz'
'Ekaterina M. Zueva'
'Victor I. Ovcharenko'

_publ_section_title
;
 Crucial Role of Paramagnetic Ligands for Magnetostructural Anomalies in
 "Breathing Crystals"
;
_journal_name_full 'Inorganic Chemistry'
_journal_page_first 9385
_journal_page_last 9394
_journal_paper_doi 10.1021/ic301149e
_journal_volume 51
_journal_year 2012
_chemical_formula_sum 'C22.5 H26 Cu F12 N3 O5'
_chemical_formula_weight 710.00
_chemical_name_systematic
; 
 ? 
;
_space_group_IT_number 2
_symmetry_cell_setting triclinic
_symmetry_space_group_name_Hall '-P 1'
_symmetry_space_group_name_H-M 'P -1'
_atom_sites_solution_hydrogens geom
_atom_sites_solution_primary direct
_atom_sites_solution_secondary difmap
_audit_creation_method SHELXL-97
_cell_angle_alpha 112.660(4)
_cell_angle_beta 103.562(4)
_cell_angle_gamma 90.021(4)
_cell_formula_units_Z 2
_cell_length_a 11.3640(7)
_cell_length_b 11.9520(7)
_cell_length_c 12.5958(8)
_cell_measurement_reflns_used 2293
_cell_measurement_temperature 240(2)
_cell_measurement_theta_max 19.05
_cell_measurement_theta_min 2.24
_cell_volume 1526.85(17)
_computing_cell_refinement 'Bruker SAINT'
_computing_data_collection 'Bruker APEX2'
_computing_data_reduction 'Bruker SAINT'
_computing_molecular_graphics 'Bruker SHELXTL'
_computing_publication_material 'Bruker SHELXTL'
_computing_structure_refinement 'SHELXL-97 (Sheldrick, 1997)'
_computing_structure_solution 'SHELXS-97 (Sheldrick, 1990)'
_diffrn_ambient_temperature 240(2)
_diffrn_measured_fraction_theta_full 0.989
_diffrn_measured_fraction_theta_max 0.989
_diffrn_measurement_device_type 'Bruker APEX-II CCD'
_diffrn_measurement_method '\f and \w scans'
_diffrn_radiation_monochromator graphite
_diffrn_radiation_source 'fine-focus sealed tube'
_diffrn_radiation_type MoK\a
_diffrn_radiation_wavelength 0.71073
_diffrn_reflns_av_R_equivalents 0.0908
_diffrn_reflns_av_sigmaI/netI 0.2654
_diffrn_reflns_limit_h_max 13
_diffrn_reflns_limit_h_min -15
_diffrn_reflns_limit_k_max 15
_diffrn_reflns_limit_k_min -15
_diffrn_reflns_limit_l_max 16
_diffrn_reflns_limit_l_min -16
_diffrn_reflns_number 25724
_diffrn_reflns_theta_full 28.11
_diffrn_reflns_theta_max 28.11
_diffrn_reflns_theta_min 2.49
_diffrn_standards_number 0
_exptl_absorpt_coefficient_mu 0.824
_exptl_absorpt_correction_T_max 0.4914
_exptl_absorpt_correction_T_min 0.4481
_exptl_absorpt_correction_type multi-scan
_exptl_crystal_colour pink
_exptl_crystal_density_diffrn 1.544
_exptl_crystal_description bulk
_exptl_crystal_F_000 718
_exptl_crystal_size_max 0.13
_exptl_crystal_size_mid 0.05
_exptl_crystal_size_min 0.03
_refine_diff_density_max 0.411
_refine_diff_density_min -0.297
_refine_diff_density_rms 0.056
_refine_ls_extinction_method none
_refine_ls_goodness_of_fit_ref 0.739
_refine_ls_hydrogen_treatment constr
_refine_ls_matrix_type fullcycle
_refine_ls_number_parameters 458
_refine_ls_number_reflns 7338
_refine_ls_number_restraints 11
_refine_ls_restrained_S_all 0.744
_refine_ls_R_factor_all 0.2198
_refine_ls_R_factor_gt 0.0505
_refine_ls_shift/su_max 0.002
_refine_ls_shift/su_mean 0.000
_refine_ls_structure_factor_coef Fsqd
_refine_ls_weighting_details 'calc w=1/[\s^2^(Fo^2^)+(0.0446P)^2^+0.0000P] where P=(Fo^2^+2Fc^2^)/3'
_refine_ls_weighting_scheme calc
_refine_ls_wR_factor_gt 0.0962
_refine_ls_wR_factor_ref 0.1243
_reflns_number_gt 2080
_reflns_number_total 7338
_reflns_threshold_expression >2sigma(I)
_cod_data_source_file ic301149e_si_002_16.cif
_cod_data_source_block 422s
_cod_original_cell_volume 1526.85(16)
_cod_original_formula_sum 'C22.50 H26 Cu F12 N3 O5'
_cod_database_code 4330200

loop_
_symmetry_equiv_pos_as_xyz
'x, y, z'
'-x, -y, -z'

loop_
_atom_site_label
_atom_site_type_symbol
_atom_site_fract_x
_atom_site_fract_y
_atom_site_fract_z
_atom_site_U_iso_or_equiv
_atom_site_adp_type
_atom_site_occupancy
_atom_site_symmetry_multiplicity
_atom_site_calc_flag
_atom_site_refinement_flags
Cu1 Cu 0.0000 0.0000 0.0000 0.0499(3) Uani 1 2 d S
O1 O 0.1634(2) 0.0093(2) 0.0928(3) 0.0527(9) Uani 1 1 d .
C1 C 0.3290(5) -0.0163(6) 0.2257(6) 0.0789(17) Uani 1 1 d .
F1 F 0.3816(3) -0.0727(4) 0.1441(4) 0.165(2) Uani 1 1 d .
F2 F 0.3783(3) 0.0959(3) 0.2732(4) 0.1389(16) Uani 1 1 d .
F3 F 0.3643(3) -0.0574(4) 0.3081(4) 0.1389(16) Uani 1 1 d .
C2 C 0.1922(4) -0.0233(4) 0.1776(5) 0.0516(13) Uani 1 1 d .
C3 C 0.1182(5) -0.0623(4) 0.2325(4) 0.0604(14) Uani 1 1 d .
H3A H 0.1533 -0.0866 0.2946 0.072 Uiso 1 1 calc R
C4 C -0.0076(5) -0.0658(4) 0.1963(5) 0.0564(14) Uani 1 1 d .
C5 C -0.0811(7) -0.1084(9) 0.2647(7) 0.085(2) Uani 1 1 d .
F4 F -0.0156(18) -0.122(3) 0.351(2) 0.188(12) Uani 0.50 1 d P
F5 F -0.1698(16) -0.0467(16) 0.2790(17) 0.148(7) Uani 0.50 1 d P
F6 F -0.1639(6) -0.1959(6) 0.1879(4) 0.172(2) Uani 1 1 d .
F4A F -0.1106(18) -0.0207(16) 0.3513(13) 0.136(8) Uani 0.50 1 d P
F6A F -0.0379(16) -0.1879(14) 0.304(2) 0.126(8) Uani 0.50 1 d P
O2 O -0.0699(3) -0.0376(3) 0.1169(3) 0.0597(9) Uani 1 1 d .
Cu2 Cu 0.5000 0.5000 0.5000 0.0471(3) Uani 1 2 d S
O3 O 0.5921(2) 0.5651(3) 0.4171(3) 0.0508(8) Uani 1 1 d .
C6 C 0.6586(6) 0.6964(6) 0.3411(7) 0.0824(18) Uani 1 1 d .
F7 F 0.7684(3) 0.7226(4) 0.4040(4) 0.1641(19) Uani 1 1 d .
F8 F 0.6681(4) 0.6004(4) 0.2459(4) 0.1430(16) Uani 1 1 d .
F9 F 0.6279(3) 0.7786(3) 0.3020(4) 0.1399(16) Uani 1 1 d .
C7 C 0.5746(4) 0.6626(5) 0.4027(4) 0.0480(12) Uani 1 1 d .
C8 C 0.4907(4) 0.7429(4) 0.4401(4) 0.0555(13) Uani 1 1 d .
H8A H 0.4875 0.8130 0.4232 0.067 Uiso 1 1 calc R
C9 C 0.4113(4) 0.7247(4) 0.5013(4) 0.0473(12) Uani 1 1 d .
C10 C 0.3219(6) 0.8193(6) 0.5371(7) 0.0778(17) Uani 1 1 d .
F10 F 0.3189(3) 0.8479(3) 0.6477(3) 0.1126(12) Uani 1 1 d .
F11 F 0.3470(3) 0.9217(3) 0.5280(4) 0.1302(14) Uani 1 1 d .
F12 F 0.2127(3) 0.7760(3) 0.4729(4) 0.1367(15) Uani 1 1 d .
O4 O 0.4016(2) 0.6378(3) 0.5325(3) 0.0523(8) Uani 1 1 d .
O01 O -0.0135(2) 0.2055(3) 0.0770(3) 0.0591(9) Uani 1 1 d .
N1 N 0.0307(3) 0.2811(3) 0.1858(4) 0.0546(11) Uani 1 1 d .
C01 C -0.0525(4) 0.3272(5) 0.2674(5) 0.0630(14) Uani 1 1 d .
C011 C -0.0134(4) 0.2836(4) 0.3690(4) 0.0822(16) Uani 1 1 d .
H01A H -0.0204 0.1952 0.3365 0.123 Uiso 1 1 calc R
H01B H -0.0655 0.3129 0.4230 0.123 Uiso 1 1 calc R
H01C H 0.0703 0.3151 0.4117 0.123 Uiso 1 1 calc R
C012 C -0.1816(4) 0.2710(5) 0.1948(4) 0.0939(19) Uani 1 1 d .
H01D H -0.1853 0.1830 0.1679 0.141 Uiso 1 1 calc R
H01E H -0.2033 0.2927 0.1265 0.141 Uiso 1 1 calc R
H01F H -0.2381 0.3016 0.2440 0.141 Uiso 1 1 calc R
C013 C -0.0458(4) 0.4650(5) 0.3116(5) 0.0903(18) Uani 1 1 d .
H01G H -0.0727 0.4879 0.2445 0.135 Uiso 1 1 calc R
H01H H 0.0375 0.4996 0.3531 0.135 Uiso 1 1 calc R
H01I H -0.0978 0.4955 0.3655 0.135 Uiso 1 1 calc R
C02 C 0.1568(4) 0.3160(4) 0.2211(4) 0.0473(12) Uani 1 1 d .
C03 C 0.2330(4) 0.3904(4) 0.3307(4) 0.0555(13) Uani 1 1 d .
H03A H 0.2067 0.4313 0.4000 0.067 Uiso 1 1 calc R
N2 N 0.3473(3) 0.3956(3) 0.3242(4) 0.0582(11) Uani 1 1 d .
N3 N 0.3449(3) 0.3237(3) 0.2104(4) 0.0544(10) Uani 1 1 d .
C031 C 0.4582(4) 0.3066(5) 0.1713(5) 0.0755(16) Uani 1 1 d .
H03B H 0.4933 0.3861 0.1815 0.091 Uiso 1 1 calc R
H03C H 0.5160 0.2778 0.2239 0.091 Uiso 1 1 calc R
C032 C 0.4467(5) 0.2243(7) 0.0521(6) 0.163(3) Uani 1 1 d .
H03D H 0.5260 0.2184 0.0354 0.245 Uiso 1 1 calc R
H03E H 0.3927 0.2535 -0.0014 0.245 Uiso 1 1 calc R
H03F H 0.4134 0.1446 0.0408 0.245 Uiso 1 1 calc R
C04 C 0.2320(4) 0.2737(4) 0.1456(4) 0.0525(13) Uani 1 1 d .
H04A H 0.2089 0.2205 0.0649 0.063 Uiso 1 1 calc R
C1S C 0.2984 0.6033 0.1404 0.162 Uiso 0.50 1 d PD
H1SA H 0.3774 0.5924 0.1251 0.243 Uiso 0.50 1 d P
H1SB H 0.2877 0.6886 0.1708 0.243 Uiso 0.50 1 d P
H1SC H 0.2916 0.5710 0.1979 0.243 Uiso 0.50 1 d P
C2S C 0.2037 0.5384 0.0286 0.286 Uiso 0.50 1 d PD
H2SA H 0.2099 0.4522 -0.0032 0.343 Uiso 0.50 1 d P
H2SB H 0.2060 0.5699 -0.0305 0.343 Uiso 0.50 1 d P
C3S C 0.0922 0.5693 0.0760 0.150 Uiso 0.50 1 d PD
H3SA H 0.0694 0.6484 0.0819 0.180 Uiso 0.50 1 d P
H3SB H 0.1017 0.5632 0.1513 0.180 Uiso 0.50 1 d P
C4S C 0.0058 0.4687 -0.0228 0.180 Uiso 0.50 1 d PD
H4SA H 0.0217 0.3920 -0.0174 0.216 Uiso 0.50 1 d P
H4SB H 0.0142 0.4641 -0.0985 0.216 Uiso 0.50 1 d P
C5S C -0.1168 0.4970 -0.0104 0.156 Uiso 0.50 1 d PD
H5SA H -0.1337 0.5718 -0.0197 0.188 Uiso 0.50 1 d P
H5SB H -0.1232 0.5064 0.0672 0.188 Uiso 0.50 1 d P
C6S C -0.2059 0.3947 -0.1038 0.166 Uiso 0.50 1 d PD
H6SA H -0.1827 0.3177 -0.1031 0.200 Uiso 0.50 1 d P
H6SB H -0.2108 0.3936 -0.1814 0.200 Uiso 0.50 1 d P
C7S C -0.3285 0.4204 -0.0711 0.133 Uiso 0.50 1 d PD
H7SA H -0.3906 0.3577 -0.1280 0.200 Uiso 0.50 1 d P
H7SB H -0.3216 0.4218 0.0068 0.200 Uiso 0.50 1 d P
H7SC H -0.3498 0.4980 -0.0718 0.200 Uiso 0.50 1 d P

loop_
_atom_site_aniso_label
_atom_site_aniso_U_11
_atom_site_aniso_U_22
_atom_site_aniso_U_33
_atom_site_aniso_U_23
_atom_site_aniso_U_13
_atom_site_aniso_U_12
Cu1 0.0447(5) 0.0602(6) 0.0462(6) 0.0233(5) 0.0102(4) -0.0005(4)
O1 0.044(2) 0.060(2) 0.054(2) 0.0271(18) 0.0042(17) -0.0002(15)
C1 0.059(5) 0.093(5) 0.084(5) 0.043(4) 0.004(4) 0.007(4)
F1 0.072(2) 0.271(5) 0.123(3) 0.047(3) 0.027(2) 0.067(3)
F2 0.078(2) 0.118(3) 0.193(4) 0.075(3) -0.041(3) -0.022(2)
F3 0.069(2) 0.222(4) 0.177(4) 0.154(4) -0.003(2) 0.016(2)
C2 0.046(3) 0.045(3) 0.054(4) 0.014(3) 0.005(3) 0.004(2)
C3 0.060(4) 0.074(4) 0.057(4) 0.038(3) 0.012(3) 0.009(3)
C4 0.068(4) 0.055(3) 0.049(4) 0.018(3) 0.026(3) 0.003(3)
C5 0.056(5) 0.105(7) 0.085(7) 0.038(6) 0.005(5) -0.012(5)
F4 0.103(9) 0.37(3) 0.163(15) 0.21(2) -0.020(9) -0.049(15)
F5 0.182(13) 0.171(17) 0.231(18) 0.148(17) 0.189(13) 0.115(12)
F6 0.176(5) 0.206(6) 0.143(4) 0.072(4) 0.054(4) -0.071(5)
F4A 0.220(18) 0.119(8) 0.085(9) 0.020(8) 0.105(10) 0.050(10)
F6A 0.105(12) 0.146(10) 0.22(2) 0.144(12) 0.095(15) 0.040(10)
O2 0.058(2) 0.069(2) 0.053(2) 0.0259(19) 0.0124(18) 0.0070(17)
Cu2 0.0404(5) 0.0481(5) 0.0607(6) 0.0267(5) 0.0184(4) 0.0048(4)
O3 0.0451(19) 0.055(2) 0.065(2) 0.0327(19) 0.0236(16) 0.0080(16)
C6 0.080(5) 0.096(5) 0.108(6) 0.061(5) 0.056(5) 0.019(4)
F7 0.065(2) 0.289(5) 0.197(5) 0.163(4) 0.025(3) -0.033(3)
F8 0.191(4) 0.139(3) 0.158(4) 0.073(3) 0.129(4) 0.035(3)
F9 0.142(3) 0.165(3) 0.243(5) 0.170(4) 0.133(3) 0.080(3)
C7 0.040(3) 0.058(3) 0.048(3) 0.025(3) 0.008(2) -0.005(3)
C8 0.049(3) 0.065(3) 0.079(4) 0.048(3) 0.030(3) 0.017(3)
C9 0.043(3) 0.049(3) 0.051(3) 0.023(3) 0.008(3) 0.009(3)
C10 0.070(4) 0.090(5) 0.103(6) 0.058(4) 0.044(4) 0.038(4)
F10 0.148(3) 0.119(3) 0.116(3) 0.066(2) 0.085(3) 0.079(2)
F11 0.155(3) 0.100(3) 0.225(4) 0.111(3) 0.133(3) 0.079(2)
F12 0.062(2) 0.163(3) 0.173(4) 0.058(3) 0.021(2) 0.056(2)
O4 0.0430(19) 0.056(2) 0.069(2) 0.0317(18) 0.0207(16) 0.0095(16)
O01 0.047(2) 0.075(2) 0.049(2) 0.0208(19) 0.0066(17) -0.0024(17)
N1 0.042(3) 0.063(3) 0.058(3) 0.024(2) 0.011(2) 0.002(2)
C01 0.040(3) 0.086(4) 0.060(4) 0.022(3) 0.020(3) 0.010(3)
C011 0.076(4) 0.111(4) 0.065(4) 0.038(4) 0.022(3) -0.002(3)
C012 0.037(3) 0.148(5) 0.091(4) 0.038(4) 0.021(3) 0.005(3)
C013 0.075(4) 0.090(4) 0.104(5) 0.029(4) 0.037(3) 0.034(3)
C02 0.038(3) 0.053(3) 0.051(3) 0.019(3) 0.014(3) 0.006(2)
C03 0.042(3) 0.069(3) 0.053(4) 0.019(3) 0.018(3) 0.006(3)
N2 0.044(3) 0.068(3) 0.058(3) 0.015(2) 0.022(2) 0.002(2)
N3 0.043(3) 0.059(3) 0.065(3) 0.023(2) 0.022(2) 0.004(2)
C031 0.048(3) 0.095(4) 0.093(5) 0.036(4) 0.038(3) 0.011(3)
C032 0.095(5) 0.235(8) 0.105(6) -0.016(6) 0.069(5) 0.005(5)
C04 0.051(3) 0.052(3) 0.054(3) 0.021(3) 0.015(3) 0.002(3)

loop_
_atom_type_symbol
_atom_type_description
_atom_type_scat_dispersion_real
_atom_type_scat_dispersion_imag
_atom_type_scat_source
C C 0.0033 0.0016 'International Tables Vol C Tables 4.2.6.8 and 6.1.1.4'
H H 0.0000 0.0000 'International Tables Vol C Tables 4.2.6.8 and 6.1.1.4'
N N 0.0061 0.0033 'International Tables Vol C Tables 4.2.6.8 and 6.1.1.4'
O O 0.0106 0.0060 'International Tables Vol C Tables 4.2.6.8 and 6.1.1.4'
F F 0.0171 0.0103 'International Tables Vol C Tables 4.2.6.8 and 6.1.1.4'
Cu Cu 0.3201 1.2651 'International Tables Vol C Tables 4.2.6.8 and 6.1.1.4'

loop_
_geom_angle_atom_site_label_1
_geom_angle_atom_site_label_2
_geom_angle_atom_site_label_3
_geom_angle
_geom_angle_site_symmetry_1
_geom_angle_site_symmetry_3
O1 Cu1 O1 180.0 2 .
O1 Cu1 O2 91.31(13) 2 2
O1 Cu1 O2 88.69(13) . 2
O1 Cu1 O2 88.69(13) 2 .
O1 Cu1 O2 91.31(13) . .
O2 Cu1 O2 180.0 2 .
O1 Cu1 O01 95.34(11) 2 2
O1 Cu1 O01 84.66(11) . 2
O2 Cu1 O01 96.78(11) 2 2
O2 Cu1 O01 83.22(11) . 2
O1 Cu1 O01 84.66(11) 2 .
O1 Cu1 O01 95.34(11) . .
O2 Cu1 O01 83.22(11) 2 .
O2 Cu1 O01 96.78(11) . .
O01 Cu1 O01 180.0 2 .
C2 O1 Cu1 125.3(3) . .
F1 C1 F3 106.5(6) . .
F1 C1 F2 105.6(6) . .
F3 C1 F2 104.8(5) . .
F1 C1 C2 112.2(5) . .
F3 C1 C2 115.8(6) . .
F2 C1 C2 111.1(5) . .
O1 C2 C3 129.4(5) . .
O1 C2 C1 113.1(5) . .
C3 C2 C1 117.5(5) . .
C2 C3 C4 120.5(5) . .
C2 C3 H3A 119.8 . .
C4 C3 H3A 119.8 . .
O2 C4 C3 129.0(5) . .
O2 C4 C5 114.8(6) . .
C3 C4 C5 116.2(6) . .
F4 C5 F5 119.0(16) . .
F4 C5 F6A 35.8(16) . .
F5 C5 F6A 132.5(12) . .
F4 C5 F4A 79.7(15) . .
F5 C5 F4A 42.9(10) . .
F6A C5 F4A 107.6(14) . .
F4 C5 F6 119.6(15) . .
F5 C5 F6 84.4(10) . .
F6A C5 F6 86.1(12) . .
F4A C5 F6 119.7(11) . .
F4 C5 C4 112.5(12) . .
F5 C5 C4 109.6(10) . .
F6A C5 C4 117.6(10) . .
F4A C5 C4 114.5(10) . .
F6 C5 C4 108.6(6) . .
F6A F4 C5 76(3) . .
F6A F4 F4A 116(3) . .
C5 F4 F4A 52.0(12) . .
F4A F5 C5 71(2) . .
F4A F5 F6 113(2) . .
C5 F5 F6 49.1(7) . .
C5 F6 F5 46.5(7) . .
C5 F6 F6A 46.4(7) . .
F5 F6 F6A 83.5(8) . .
F5 F4A C5 65.9(16) . .
F5 F4A F4 111(2) . .
C5 F4A F4 48.3(10) . .
F4 F6A C5 69(3) . .
F4 F6A F6 114(3) . .
C5 F6A F6 47.5(9) . .
C4 O2 Cu1 123.1(3) . .
O4 Cu2 O4 179.999(2) . 2_666
O4 Cu2 O3 87.76(12) . 2_666
O4 Cu2 O3 92.24(12) 2_666 2_666
O4 Cu2 O3 92.24(12) . .
O4 Cu2 O3 87.76(12) 2_666 .
O3 Cu2 O3 180.0 2_666 .
O4 Cu2 N2 87.91(12) . .
O4 Cu2 N2 92.09(12) 2_666 .
O3 Cu2 N2 87.61(12) 2_666 .
O3 Cu2 N2 92.39(12) . .
O4 Cu2 N2 92.09(12) . 2_666
O4 Cu2 N2 87.90(12) 2_666 2_666
O3 Cu2 N2 92.39(12) 2_666 2_666
O3 Cu2 N2 87.61(12) . 2_666
N2 Cu2 N2 179.999(1) . 2_666
C7 O3 Cu2 124.4(3) . .
F9 C6 F7 109.8(6) . .
F9 C6 F8 104.5(6) . .
F7 C6 F8 101.8(5) . .
F9 C6 C7 116.8(5) . .
F7 C6 C7 112.1(6) . .
F8 C6 C7 110.6(5) . .
O3 C7 C8 127.5(4) . .
O3 C7 C6 115.2(5) . .
C8 C7 C6 117.3(5) . .
C9 C8 C7 123.1(4) . .
C9 C8 H8A 118.5 . .
C7 C8 H8A 118.5 . .
O4 C9 C8 128.1(4) . .
O4 C9 C10 113.7(5) . .
C8 C9 C10 118.3(5) . .
F12 C10 F10 106.4(5) . .
F12 C10 F11 107.6(5) . .
F10 C10 F11 106.5(6) . .
F12 C10 C9 110.6(5) . .
F10 C10 C9 111.1(5) . .
F11 C10 C9 114.2(5) . .
C9 O4 Cu2 124.7(3) . .
N1 O01 Cu1 126.8(2) . .
O01 N1 C02 116.7(4) . .
O01 N1 C01 119.7(4) . .
C02 N1 C01 123.6(4) . .
N1 C01 C013 108.9(4) . .
N1 C01 C012 107.4(4) . .
C013 C01 C012 110.1(4) . .
N1 C01 C011 108.1(4) . .
C013 C01 C011 112.6(4) . .
C012 C01 C011 109.7(4) . .
C01 C011 H01A 109.5 . .
C01 C011 H01B 109.5 . .
H01A C011 H01B 109.5 . .
C01 C011 H01C 109.5 . .
H01A C011 H01C 109.5 . .
H01B C011 H01C 109.5 . .
C01 C012 H01D 109.5 . .
C01 C012 H01E 109.5 . .
H01D C012 H01E 109.5 . .
C01 C012 H01F 109.5 . .
H01D C012 H01F 109.5 . .
H01E C012 H01F 109.5 . .
C01 C013 H01G 109.5 . .
C01 C013 H01H 109.5 . .
H01G C013 H01H 109.5 . .
C01 C013 H01I 109.5 . .
H01G C013 H01I 109.5 . .
H01H C013 H01I 109.5 . .
C04 C02 C03 105.4(4) . .
C04 C02 N1 123.2(5) . .
C03 C02 N1 131.3(4) . .
N2 C03 C02 110.9(4) . .
N2 C03 H03A 124.5 . .
C02 C03 H03A 124.5 . .
C03 N2 N3 105.3(4) . .
C03 N2 Cu2 118.7(3) . .
N3 N2 Cu2 135.6(3) . .
C04 N3 N2 112.1(4) . .
C04 N3 C031 127.7(4) . .
N2 N3 C031 120.2(4) . .
C032 C031 N3 115.8(4) . .
C032 C031 H03B 108.3 . .
N3 C031 H03B 108.3 . .
C032 C031 H03C 108.3 . .
N3 C031 H03C 108.3 . .
H03B C031 H03C 107.4 . .
C031 C032 H03D 109.5 . .
C031 C032 H03E 109.5 . .
H03D C032 H03E 109.5 . .
C031 C032 H03F 109.5 . .
H03D C032 H03F 109.5 . .
H03E C032 H03F 109.5 . .
N3 C04 C02 106.3(4) . .
N3 C04 H04A 126.9 . .
C02 C04 H04A 126.9 . .
C7S C1S C6S 100.6 2_565 2_565
C7S C1S C2S 66.6 2_565 .
C6S C1S C2S 40.9 2_565 .
C7S C1S H1SA 45.0 2_565 .
C6S C1S H1SA 145.5 2_565 .
C2S C1S H1SA 109.5 . .
C7S C1S H1SB 111.5 2_565 .
C6S C1S H1SB 76.5 2_565 .
C2S C1S H1SB 109.5 . .
H1SA C1S H1SB 109.5 . .
C7S C1S H1SC 137.5 2_565 .
C6S C1S H1SC 99.6 2_565 .
C2S C1S H1SC 109.5 . .
H1SA C1S H1SC 109.5 . .
H1SB C1S H1SC 109.5 . .
C6S C2S C5S 97.9 2_565 2_565
C6S C2S C7S 78.5 2_565 2_565
C5S C2S C7S 169.3 2_565 2_565
C6S C2S C1S 45.0 2_565 .
C5S C2S C1S 133.5 2_565 .
C7S C2S C1S 38.5 2_565 .
C6S C2S C3S 57.5 2_565 .
C5S C2S C3S 40.8 2_565 .
C7S C2S C3S 135.8 2_565 .
C1S C2S C3S 98.9 . .
C6S C2S H2SA 140.2 2_565 .
C5S C2S H2SA 77.3 2_565 .
C7S C2S H2SA 98.9 2_565 .
C1S C2S H2SA 112.0 . .
C3S C2S H2SA 112.0 . .
C6S C2S H2SB 109.6 2_565 .
C5S C2S H2SB 106.2 2_565 .
C7S C2S H2SB 84.5 2_565 .
C1S C2S H2SB 112.0 . .
C3S C2S H2SB 112.0 . .
H2SA C2S H2SB 109.7 . .
C5S C3S C4S 86.0 2_565 2_565
C5S C3S C6S 80.9 2_565 2_565
C4S C3S C6S 162.5 2_565 2_565
C5S C3S C4S 55.9 2_565 .
C4S C3S C4S 31.0 2_565 .
C6S C3S C4S 136.7 2_565 .
C5S C3S C2S 41.6 2_565 .
C4S C3S C2S 125.3 2_565 .
C6S C3S C2S 39.6 2_565 .
C4S C3S C2S 97.1 . .
C5S C3S H3SA 129.9 2_565 .
C4S C3S H3SA 87.6 2_565 .
C6S C3S H3SA 92.0 2_565 .
C4S C3S H3SA 112.3 . .
C2S C3S H3SA 112.4 . .
C5S C3S H3SB 119.6 2_565 .
C4S C3S H3SB 106.4 2_565 .
C6S C3S H3SB 90.2 2_565 .
C4S C3S H3SB 112.3 . .
C2S C3S H3SB 112.3 . .
H3SA C3S H3SB 109.9 . .
C4S C4S C3S 100.0 2_565 2_565
C4S C4S C5S 89.2 2_565 2_565
C3S C4S C5S 165.9 2_565 2_565
C4S C4S C5S 58.5 2_565 .
C3S C4S C5S 42.8 2_565 .
C5S C4S C5S 147.7 2_565 .
C4S C4S C3S 49.0 2_565 .
C3S C4S C3S 149.0 2_565 .
C5S C4S C3S 41.4 2_565 .
C5S C4S C3S 106.7 . .
C4S C4S H4SA 132.7 2_565 .
C3S C4S H4SA 90.5 2_565 .
C5S C4S H4SA 91.0 2_565 .
C5S C4S H4SA 110.4 . .
C3S C4S H4SA 110.4 . .
C4S C4S H4SB 118.4 2_565 .
C3S C4S H4SB 82.6 2_565 .
C5S C4S H4SB 83.7 2_565 .
C5S C4S H4SB 110.4 . .
C3S C4S H4SB 110.4 . .
H4SA C4S H4SB 108.6 . .
C3S C5S C2S 97.6 2_565 2_565
C3S C5S C4S 82.7 2_565 2_565
C2S C5S C4S 170.7 2_565 2_565
C3S C5S C4S 51.2 2_565 .
C2S C5S C4S 145.0 2_565 .
C4S C5S C4S 32.3 2_565 .
C3S C5S C6S 58.0 2_565 .
C2S C5S C6S 40.0 2_565 .
C4S C5S C6S 140.5 2_565 .
C4S C5S C6S 108.4 . .
C3S C5S H5SA 117.7 2_565 .
C2S C5S H5SA 98.2 2_565 .
C4S C5S H5SA 89.8 2_565 .
C4S C5S H5SA 110.0 . .
C6S C5S H5SA 110.0 . .
C3S C5S H5SB 133.8 2_565 .
C2S C5S H5SB 78.7 2_565 .
C4S C5S H5SB 94.4 2_565 .
C4S C5S H5SB 110.0 . .
C6S C5S H5SB 110.0 . .
H5SA C5S H5SB 108.4 . .
C2S C6S C1S 94.1 2_565 2_565
C2S C6S C3S 82.9 2_565 2_565
C1S C6S C3S 153.9 2_565 2_565
C2S C6S C5S 42.1 2_565 .
C1S C6S C5S 128.2 2_565 .
C3S C6S C5S 41.2 2_565 .
C2S C6S C7S 63.4 2_565 .
C1S C6S C7S 37.4 2_565 .
C3S C6S C7S 146.1 2_565 .
C5S C6S C7S 104.9 . .
C2S C6S H6SA 118.6 2_565 .
C1S C6S H6SA 115.7 2_565 .
C3S C6S H6SA 87.9 2_565 .
C5S C6S H6SA 110.8 . .
C7S C6S H6SA 110.8 . .
C2S C6S H6SB 131.1 2_565 .
C1S C6S H6SB 74.5 2_565 .
C3S C6S H6SB 87.9 2_565 .
C5S C6S H6SB 110.8 . .
C7S C6S H6SB 110.8 . .
H6SA C6S H6SB 108.8 . .
C1S C7S C2S 74.9 2_565 2_565
C1S C7S C6S 41.9 2_565 .
C2S C7S C6S 38.1 2_565 .
C1S C7S H7SA 78.7 2_565 .
C2S C7S H7SA 147.1 2_565 .
C6S C7S H7SA 109.5 . .
C1S C7S H7SB 149.0 2_565 .
C2S C7S H7SB 84.9 2_565 .
C6S C7S H7SB 109.5 . .
H7SA C7S H7SB 109.5 . .
C1S C7S H7SC 94.8 2_565 .
C2S C7S H7SC 92.0 2_565 .
C6S C7S H7SC 109.5 . .
H7SA C7S H7SC 109.5 . .
H7SB C7S H7SC 109.5 . .

loop_
_geom_bond_atom_site_label_1
_geom_bond_atom_site_label_2
_geom_bond_distance
_geom_bond_site_symmetry_2
Cu1 O1 1.925(3) 2
Cu1 O1 1.925(3) .
Cu1 O2 2.015(3) 2
Cu1 O2 2.015(3) .
Cu1 O01 2.287(3) 2
Cu1 O01 2.287(3) .
O1 C2 1.248(5) .
C1 F1 1.273(6) .
C1 F3 1.296(6) .
C1 F2 1.302(6) .
C1 C2 1.520(7) .
C2 C3 1.387(6) .
C3 C4 1.390(6) .
C3 H3A 0.9400 .
C4 O2 1.243(5) .
C4 C5 1.542(7) .
C5 F4 1.23(2) .
C5 F5 1.255(17) .
C5 F6A 1.28(2) .
C5 F4A 1.301(17) .
C5 F6 1.307(8) .
F4 F6A 0.77(3) .
F4 F4A 1.62(3) .
F5 F4A 0.93(2) .
F5 F6 1.720(17) .
F6 F6A 1.77(2) .
Cu2 O4 1.956(3) .
Cu2 O4 1.956(3) 2_666
Cu2 O3 1.982(3) 2_666
Cu2 O3 1.982(3) .
Cu2 N2 2.353(4) .
Cu2 N2 2.353(4) 2_666
O3 C7 1.256(5) .
C6 F9 1.273(6) .
C6 F7 1.277(6) .
C6 F8 1.329(6) .
C6 C7 1.504(7) .
C7 C8 1.384(5) .
C8 C9 1.382(6) .
C8 H8A 0.9400 .
C9 O4 1.258(5) .
C9 C10 1.528(6) .
C10 F12 1.292(6) .
C10 F10 1.309(6) .
C10 F11 1.310(6) .
O01 N1 1.293(4) .
N1 C02 1.408(5) .
N1 C01 1.508(5) .
C01 C013 1.517(6) .
C01 C012 1.528(5) .
C01 C011 1.534(6) .
C011 H01A 0.9700 .
C011 H01B 0.9700 .
C011 H01C 0.9700 .
C012 H01D 0.9700 .
C012 H01E 0.9700 .
C012 H01F 0.9700 .
C013 H01G 0.9700 .
C013 H01H 0.9700 .
C013 H01I 0.9700 .
C02 C04 1.379(5) .
C02 C03 1.393(5) .
C03 N2 1.324(5) .
C03 H03A 0.9400 .
N2 N3 1.352(4) .
N3 C04 1.342(5) .
N3 C031 1.470(5) .
C031 C032 1.417(6) .
C031 H03B 0.9800 .
C031 H03C 0.9800 .
C032 H03D 0.9700 .
C032 H03E 0.9700 .
C032 H03F 0.9700 .
C04 H04A 0.9400 .
C1S C7S 0.9537 2_565
C1S C6S 1.0485 2_565
C1S C2S 1.4795 .
C1S H1SA 0.9600 .
C1S H1SB 0.9600 .
C1S H1SC 0.9601 .
C2S C6S 0.9711 2_565
C2S C5S 1.0125 2_565
C2S C7S 1.4070 2_565
C2S C3S 1.5118 .
C2S H2SA 0.9599 .
C2S H2SB 0.9600 .
C3S C5S 0.9970 2_565
C3S C4S 1.1444 2_565
C3S C6S 1.2844 2_565
C3S C4S 1.4943 .
C3S H3SA 0.9600 .
C3S H3SB 0.9600 .
C4S C4S 0.7825 2_565
C4S C3S 1.1443 2_565
C4S C5S 1.2476 2_565
C4S C5S 1.4637 .
C4S H4SA 0.9599 .
C4S H4SB 0.9601 .
C5S C3S 0.9969 2_565
C5S C2S 1.0126 2_565
C5S C4S 1.2476 2_565
C5S C6S 1.4956 .
C5S H5SA 0.9600 .
C5S H5SB 0.9599 .
C6S C2S 0.9711 2_565
C6S C1S 1.0485 2_565
C6S C3S 1.2845 2_565
C6S C7S 1.5422 .
C6S H6SA 0.9600 .
C6S H6SB 0.9600 .
C7S C1S 0.9538 2_565
C7S C2S 1.4070 2_565
C7S H7SA 0.9600 .
C7S H7SB 0.9600 .
C7S H7SC 0.9601 .
